data_2231782
loop_
_publ_author_name
'Jia, Runhong'
'Peng, Juhua'

_publ_section_title
;
 5-(4-Chlorophenyl)-1-methyl-3-phenyl-3,6,8,9-tetrahydropyrazolo[3,4-<i>b</i>]thiopyrano[4,3-<i>d</i>]pyridine
;
_journal_coeditor_code ZQ2115
_journal_issue 9
_journal_name_full 'Acta Crystallographica Section E'
_journal_page_first o2421
_journal_page_last o2422
_journal_paper_doi 10.1107/S1600536811033514
_journal_volume 67
_journal_year 2011
_chemical_formula_iupac 'C22 H18 Cl N3 S'
_chemical_formula_moiety 'C22 H18 Cl N3 S'
_chemical_formula_sum 'C22 H18 Cl N3 S'
_chemical_formula_weight 391.90
_chemical_melting_point_gt 473
_chemical_melting_point_lt 475
_chemical_name_systematic
;
5-(4-Chlorophenyl)-1-methyl-3-phenyl-3,6,8,9-
tetrahydropyrazolo[3,4-<i>b</i>]thiopyrano[4,3-<i>d</i>]pyridine
;
_space_group_IT_number 14
_symmetry_cell_setting monoclinic
_symmetry_space_group_name_Hall '-P 2ybc'
_symmetry_space_group_name_H-M 'P 1 21/c 1'
_atom_sites_solution_hydrogens geom
_atom_sites_solution_primary direct
_atom_sites_solution_secondary difmap
_cell_angle_alpha 90.00
_cell_angle_beta 96.6890(10)
_cell_angle_gamma 90.00
_cell_formula_units_Z 4
_cell_length_a 8.8731(9)
_cell_length_b 19.9044(18)
_cell_length_c 10.5292(11)
_cell_measurement_reflns_used 2113
_cell_measurement_temperature 298(2)
_cell_measurement_theta_max 26.697
_cell_measurement_theta_min 2.2
_cell_volume 1846.9(3)
_computing_cell_refinement 'SAINT (Bruker, 1999)'
_computing_data_collection 'SMART (Bruker, 1998)'
_computing_data_reduction 'SAINT (Bruker, 1999)'
_computing_molecular_graphics 'SHELXTL (Sheldrick, 2008)'
_computing_publication_material 'SHELXTL (Sheldrick, 2008)'
_computing_structure_refinement 'SHELXL97 (Sheldrick, 2008)'
_computing_structure_solution 'SHELXS97 (Sheldrick, 2008)'
_diffrn_ambient_temperature 298(2)
_diffrn_measured_fraction_theta_full 0.998
_diffrn_measured_fraction_theta_max 0.998
_diffrn_measurement_device_type 'Bruker SMART CCD area-detector'
_diffrn_measurement_method '\f and \w'
_diffrn_radiation_monochromator graphite
_diffrn_radiation_source 'fine-focus sealed tube'
_diffrn_radiation_type MoK\a
_diffrn_radiation_wavelength 0.71073
_diffrn_reflns_av_R_equivalents 0.0494
_diffrn_reflns_av_sigmaI/netI 0.0632
_diffrn_reflns_limit_h_max 10
_diffrn_reflns_limit_h_min -10
_diffrn_reflns_limit_k_max 23
_diffrn_reflns_limit_k_min -23
_diffrn_reflns_limit_l_max 10
_diffrn_reflns_limit_l_min -12
_diffrn_reflns_number 9193
_diffrn_reflns_theta_full 25.02
_diffrn_reflns_theta_max 25.02
_diffrn_reflns_theta_min 2.05
_exptl_absorpt_coefficient_mu 0.332
_exptl_absorpt_correction_T_max 0.9427
_exptl_absorpt_correction_T_min 0.8569
_exptl_absorpt_correction_type multi-scan
_exptl_absorpt_process_details '(SADABS; Sheldrick, 1996)'
_exptl_crystal_colour yellow
_exptl_crystal_density_diffrn 1.409
_exptl_crystal_density_method 'not measured'
_exptl_crystal_description solid
_exptl_crystal_F_000 816
_exptl_crystal_size_max 0.48
_exptl_crystal_size_mid 0.19
_exptl_crystal_size_min 0.18
_refine_diff_density_max 0.240
_refine_diff_density_min -0.321
_refine_ls_extinction_method none
_refine_ls_goodness_of_fit_ref 1.023
_refine_ls_hydrogen_treatment constr
_refine_ls_matrix_type full
_refine_ls_number_parameters 245
_refine_ls_number_reflns 3264
_refine_ls_number_restraints 0
_refine_ls_restrained_S_all 1.023
_refine_ls_R_factor_all 0.0886
_refine_ls_R_factor_gt 0.0459
_refine_ls_shift/su_max 0.000
_refine_ls_shift/su_mean 0.000
_refine_ls_structure_factor_coef Fsqd
_refine_ls_weighting_details 'calc w=1/[\s^2^(Fo^2^)+(0.0492P)^2^+0.3375P] where P=(Fo^2^+2Fc^2^)/3'
_refine_ls_weighting_scheme calc
_refine_ls_wR_factor_gt 0.0972
_refine_ls_wR_factor_ref 0.1181
_reflns_number_gt 1988
_reflns_number_total 3264
_reflns_threshold_expression I>2\s(I)
_cod_data_source_file zq2115.cif
_cod_data_source_block I
_cod_original_sg_symbol_H-M 'P 21/c'
_cod_database_code 2231782
_cod_database_fobs_code 2231782

loop_
_symmetry_equiv_pos_as_xyz
'x, y, z'
'-x, y+1/2, -z+1/2'
'-x, -y, -z'
'x, -y-1/2, z-1/2'

loop_
_atom_site_type_symbol
_atom_site_label
_atom_site_fract_x
_atom_site_fract_y
_atom_site_fract_z
_atom_site_U_iso_or_equiv
_atom_site_adp_type
_atom_site_calc_flag
_atom_site_refinement_flags
_atom_site_occupancy
_atom_site_symmetry_multiplicity
Cl Cl1 0.44021(11) 0.63561(4) 1.01417(8) 0.0593(3) Uani d . 1 1
N N1 0.7485(3) 0.54523(11) 0.4998(2) 0.0332(6) Uani d . 1 1
N N2 0.8363(3) 0.55347(11) 0.2913(2) 0.0357(6) Uani d . 1 1
N N3 0.8983(3) 0.51019(11) 0.2085(2) 0.0387(6) Uani d . 1 1
S S1 0.67456(11) 0.30052(4) 0.63061(9) 0.0578(3) Uani d . 1 1
C C1 0.8091(3) 0.51924(13) 0.4001(2) 0.0306(7) Uani d . 1 1
C C2 0.8559(3) 0.45316(13) 0.3864(3) 0.0318(7) Uani d . 1 1
C C3 0.9106(3) 0.45062(14) 0.2642(3) 0.0369(7) Uani d . 1 1
C C4 0.9691(4) 0.39328(14) 0.1935(3) 0.0523(9) Uani d . 1 1
H H4A 0.9980 0.4090 0.1136 0.079 Uiso calc R 1 1
H H4B 0.8912 0.3598 0.1775 0.079 Uiso calc R 1 1
H H4C 1.0557 0.3741 0.2436 0.079 Uiso calc R 1 1
C C5 0.7208(4) 0.38381(14) 0.6887(3) 0.0447(8) Uani d . 1 1
H H5A 0.6339 0.4023 0.7245 0.054 Uiso calc R 1 1
H H5B 0.8038 0.3810 0.7571 0.054 Uiso calc R 1 1
C C6 0.7656(3) 0.43144(13) 0.5871(2) 0.0331(7) Uani d . 1 1
C C7 0.8341(3) 0.40722(13) 0.4839(3) 0.0328(7) Uani d . 1 1
C C8 0.8818(4) 0.33513(14) 0.4683(3) 0.0457(8) Uani d . 1 1
H H8A 0.8294 0.3184 0.3886 0.055 Uiso calc R 1 1
H H8B 0.9895 0.3348 0.4598 0.055 Uiso calc R 1 1
C C9 0.8542(4) 0.28645(15) 0.5730(3) 0.0574(10) Uani d . 1 1
H H9A 0.9344 0.2911 0.6433 0.069 Uiso calc R 1 1
H H9B 0.8574 0.2409 0.5406 0.069 Uiso calc R 1 1
C C10 0.7281(3) 0.50130(13) 0.5927(2) 0.0317(7) Uani d . 1 1
C C11 0.6564(3) 0.53181(13) 0.7005(2) 0.0316(7) Uani d . 1 1
C C12 0.5455(3) 0.58021(14) 0.6731(3) 0.0368(7) Uani d . 1 1
H H12 0.5153 0.5916 0.5883 0.044 Uiso calc R 1 1
C C13 0.4789(3) 0.61196(14) 0.7682(3) 0.0382(7) Uani d . 1 1
H H13 0.4048 0.6445 0.7480 0.046 Uiso calc R 1 1
C C14 0.5232(4) 0.59506(14) 0.8936(3) 0.0374(7) Uani d . 1 1
C C15 0.6343(4) 0.54796(14) 0.9245(3) 0.0392(8) Uani d . 1 1
H H15 0.6645 0.5372 1.0096 0.047 Uiso calc R 1 1
C C16 0.7009(3) 0.51666(13) 0.8279(3) 0.0375(7) Uani d . 1 1
H H16 0.7767 0.4849 0.8487 0.045 Uiso calc R 1 1
C C17 0.8084(3) 0.62075(13) 0.2522(2) 0.0328(7) Uani d . 1 1
C C18 0.7261(3) 0.66428(14) 0.3209(3) 0.0406(8) Uani d . 1 1
H H18 0.6893 0.6498 0.3954 0.049 Uiso calc R 1 1
C C19 0.6992(4) 0.72906(15) 0.2776(3) 0.0473(8) Uani d . 1 1
H H19 0.6441 0.7581 0.3238 0.057 Uiso calc R 1 1
C C20 0.7524(4) 0.75172(16) 0.1675(3) 0.0503(9) Uani d . 1 1
H H20 0.7331 0.7954 0.1388 0.060 Uiso calc R 1 1
C C21 0.8344(4) 0.70828(15) 0.1010(3) 0.0489(9) Uani d . 1 1
H H21 0.8706 0.7230 0.0264 0.059 Uiso calc R 1 1
C C22 0.8645(3) 0.64352(14) 0.1420(3) 0.0405(8) Uani d . 1 1
H H22 0.9218 0.6152 0.0963 0.049 Uiso calc R 1 1

loop_
_atom_site_aniso_label
_atom_site_aniso_U_11
_atom_site_aniso_U_22
_atom_site_aniso_U_33
_atom_site_aniso_U_12
_atom_site_aniso_U_13
_atom_site_aniso_U_23
Cl1 0.0792(7) 0.0579(6) 0.0456(5) 0.0061(5) 0.0279(5) -0.0081(4)
N1 0.0386(15) 0.0337(13) 0.0286(13) 0.0005(11) 0.0092(11) 0.0007(11)
N2 0.0452(16) 0.0333(13) 0.0306(13) 0.0045(12) 0.0128(12) 0.0004(11)
N3 0.0455(17) 0.0405(15) 0.0323(14) 0.0043(12) 0.0138(12) -0.0038(11)
S1 0.0621(7) 0.0369(5) 0.0795(7) -0.0095(4) 0.0298(5) 0.0017(4)
C1 0.0312(17) 0.0326(16) 0.0290(15) -0.0012(13) 0.0078(13) 0.0014(12)
C2 0.0328(18) 0.0292(15) 0.0344(16) 0.0003(13) 0.0079(13) -0.0012(13)
C3 0.0383(19) 0.0375(17) 0.0357(17) 0.0037(15) 0.0078(14) -0.0023(14)
C4 0.065(3) 0.0421(19) 0.055(2) 0.0025(17) 0.0255(18) -0.0082(16)
C5 0.057(2) 0.0361(17) 0.0434(19) -0.0031(15) 0.0166(16) 0.0052(14)
C6 0.0335(18) 0.0341(16) 0.0316(16) -0.0033(13) 0.0037(13) 0.0019(12)
C7 0.0310(18) 0.0292(16) 0.0380(17) -0.0027(13) 0.0038(14) -0.0009(13)
C8 0.051(2) 0.0375(18) 0.0502(19) 0.0060(15) 0.0119(16) 0.0012(15)
C9 0.066(3) 0.0341(18) 0.076(2) 0.0056(17) 0.024(2) 0.0087(17)
C10 0.0328(18) 0.0338(16) 0.0286(15) -0.0036(13) 0.0042(13) 0.0009(13)
C11 0.0362(18) 0.0294(15) 0.0301(16) -0.0054(13) 0.0082(13) 0.0003(12)
C12 0.042(2) 0.0404(17) 0.0286(16) 0.0015(15) 0.0056(14) 0.0029(13)
C13 0.0327(19) 0.0422(17) 0.0406(18) 0.0041(14) 0.0077(15) -0.0011(14)
C14 0.046(2) 0.0352(17) 0.0329(17) -0.0074(15) 0.0150(15) -0.0065(13)
C15 0.053(2) 0.0380(17) 0.0281(16) -0.0046(16) 0.0099(15) 0.0036(13)
C16 0.043(2) 0.0341(16) 0.0364(17) 0.0026(14) 0.0080(15) 0.0028(13)
C17 0.0382(19) 0.0301(15) 0.0303(16) -0.0019(14) 0.0043(14) 0.0011(12)
C18 0.052(2) 0.0391(18) 0.0326(17) 0.0015(16) 0.0128(15) 0.0020(14)
C19 0.056(2) 0.0372(18) 0.050(2) 0.0063(16) 0.0115(17) 0.0008(15)
C20 0.056(2) 0.0395(19) 0.056(2) -0.0026(17) 0.0088(18) 0.0091(16)
C21 0.059(2) 0.048(2) 0.0416(19) -0.0107(17) 0.0136(17) 0.0130(16)
C22 0.043(2) 0.0444(19) 0.0361(17) -0.0007(15) 0.0131(15) 0.0029(14)

loop_
_atom_type_symbol
_atom_type_description
_atom_type_scat_dispersion_real
_atom_type_scat_dispersion_imag
_atom_type_scat_source
C C 0.0033 0.0016 'International Tables Vol C Tables 4.2.6.8 and 6.1.1.4'
H H 0.0000 0.0000 'International Tables Vol C Tables 4.2.6.8 and 6.1.1.4'
N N 0.0061 0.0033 'International Tables Vol C Tables 4.2.6.8 and 6.1.1.4'
S S 0.1246 0.1234 'International Tables Vol C Tables 4.2.6.8 and 6.1.1.4'
Cl Cl 0.1484 0.1585 'International Tables Vol C Tables 4.2.6.8 and 6.1.1.4'

loop_
_geom_angle_atom_site_label_1
_geom_angle_atom_site_label_2
_geom_angle_atom_site_label_3
_geom_angle
C1 N1 C10 114.9(2)
C1 N2 N3 109.7(2)
C1 N2 C17 131.9(2)
N3 N2 C17 118.4(2)
C3 N3 N2 107.3(2)
C9 S1 C5 94.73(15)
N1 C1 N2 125.9(2)
N1 C1 C2 126.7(2)
N2 C1 C2 107.3(2)
C1 C2 C7 118.1(2)
C1 C2 C3 105.3(2)
C7 C2 C3 136.5(3)
N3 C3 C2 110.4(2)
N3 C3 C4 118.7(3)
C2 C3 C4 130.8(3)
C3 C4 H4A 109.5
C3 C4 H4B 109.5
H4A C4 H4B 109.5
C3 C4 H4C 109.5
H4A C4 H4C 109.5
H4B C4 H4C 109.5
C6 C5 S1 113.9(2)
C6 C5 H5A 108.8
S1 C5 H5A 108.8
C6 C5 H5B 108.8
S1 C5 H5B 108.8
H5A C5 H5B 107.7
C7 C6 C10 119.6(2)
C7 C6 C5 120.6(3)
C10 C6 C5 119.8(2)
C6 C7 C2 117.1(2)
C6 C7 C8 124.6(2)
C2 C7 C8 118.3(2)
C9 C8 C7 117.3(3)
C9 C8 H8A 108.0
C7 C8 H8A 108.0
C9 C8 H8B 108.0
C7 C8 H8B 108.0
H8A C8 H8B 107.2
C8 C9 S1 111.9(2)
C8 C9 H9A 109.2
S1 C9 H9A 109.2
C8 C9 H9B 109.2
S1 C9 H9B 109.2
H9A C9 H9B 107.9
N1 C10 C6 123.5(2)
N1 C10 C11 113.3(2)
C6 C10 C11 123.2(2)
C12 C11 C16 117.9(3)
C12 C11 C10 118.7(2)
C16 C11 C10 123.3(3)
C13 C12 C11 121.6(3)
C13 C12 H12 119.2
C11 C12 H12 119.2
C12 C13 C14 119.2(3)
C12 C13 H13 120.4
C14 C13 H13 120.4
C15 C14 C13 120.8(3)
C15 C14 Cl1 119.9(2)
C13 C14 Cl1 119.3(2)
C14 C15 C16 119.4(3)
C14 C15 H15 120.3
C16 C15 H15 120.3
C15 C16 C11 121.0(3)
C15 C16 H16 119.5
C11 C16 H16 119.5
C18 C17 C22 119.5(3)
C18 C17 N2 121.6(2)
C22 C17 N2 118.9(2)
C19 C18 C17 119.5(3)
C19 C18 H18 120.2
C17 C18 H18 120.2
C20 C19 C18 121.4(3)
C20 C19 H19 119.3
C18 C19 H19 119.3
C21 C20 C19 118.5(3)
C21 C20 H20 120.8
C19 C20 H20 120.8
C20 C21 C22 121.7(3)
C20 C21 H21 119.2
C22 C21 H21 119.2
C21 C22 C17 119.5(3)
C21 C22 H22 120.3
C17 C22 H22 120.3

loop_
_geom_bond_atom_site_label_1
_geom_bond_atom_site_label_2
_geom_bond_distance
Cl1 C14 1.739(3)
N1 C1 1.339(3)
N1 C10 1.339(3)
N2 C1 1.378(3)
N2 N3 1.384(3)
N2 C17 1.414(3)
N3 C3 1.322(3)
S1 C9 1.792(3)
S1 C5 1.798(3)
C1 C2 1.392(4)
C2 C7 1.405(4)
C2 C3 1.428(4)
C3 C4 1.489(4)
C4 H4A 0.9600
C4 H4B 0.9600
C4 H4C 0.9600
C5 C6 1.517(4)
C5 H5A 0.9700
C5 H5B 0.9700
C6 C7 1.391(4)
C6 C10 1.433(4)
C7 C8 1.511(4)
C8 C9 1.509(4)
C8 H8A 0.9700
C8 H8B 0.9700
C9 H9A 0.9700
C9 H9B 0.9700
C10 C11 1.493(4)
C11 C12 1.383(4)
C11 C16 1.387(4)
C12 C13 1.374(4)
C12 H12 0.9300
C13 C14 1.375(4)
C13 H13 0.9300
C14 C15 1.372(4)
C15 C16 1.382(4)
C15 H15 0.9300
C16 H16 0.9300
C17 C18 1.389(4)
C17 C22 1.391(4)
C18 C19 1.379(4)
C18 H18 0.9300
C19 C20 1.378(4)
C19 H19 0.9300
C20 C21 1.373(4)
C20 H20 0.9300
C21 C22 1.375(4)
C21 H21 0.9300
C22 H22 0.9300

loop_
_geom_hbond_atom_site_label_D
_geom_hbond_atom_site_label_H
_geom_hbond_atom_site_label_A
_geom_hbond_site_symmetry_A
_geom_hbond_distance_DH
_geom_hbond_distance_HA
_geom_hbond_distance_DA
_geom_hbond_angle_DHA
C5 H5A Cl1 3_667 0.97 3.00 3.608(3) 122.0
C9 H9A Cg1 3_766 0.97 2.84 3.778(4) 163.0

loop_
_geom_torsion_atom_site_label_1
_geom_torsion_atom_site_label_2
_geom_torsion_atom_site_label_3
_geom_torsion_atom_site_label_4
_geom_torsion
C1 N2 N3 C3 -0.4(3)
C17 N2 N3 C3 -178.7(2)
C10 N1 C1 N2 177.7(3)
C10 N1 C1 C2 -2.2(4)
N3 N2 C1 N1 -179.4(3)
C17 N2 C1 N1 -1.4(5)
N3 N2 C1 C2 0.5(3)
C17 N2 C1 C2 178.4(3)
N1 C1 C2 C7 2.3(4)
N2 C1 C2 C7 -177.5(2)
N1 C1 C2 C3 179.5(3)
N2 C1 C2 C3 -0.4(3)
N2 N3 C3 C2 0.1(3)
N2 N3 C3 C4 177.6(3)
C1 C2 C3 N3 0.1(3)
C7 C2 C3 N3 176.5(3)
C1 C2 C3 C4 -176.9(3)
C7 C2 C3 C4 -0.6(6)
C9 S1 C5 C6 57.4(3)
S1 C5 C6 C7 -29.2(4)
S1 C5 C6 C10 146.6(2)
C10 C6 C7 C2 -3.1(4)
C5 C6 C7 C2 172.8(3)
C10 C6 C7 C8 178.7(3)
C5 C6 C7 C8 -5.4(4)
C1 C2 C7 C6 0.5(4)
C3 C2 C7 C6 -175.6(3)
C1 C2 C7 C8 178.8(3)
C3 C2 C7 C8 2.8(5)
C6 C7 C8 C9 -0.6(4)
C2 C7 C8 C9 -178.8(3)
C7 C8 C9 S1 40.3(4)
C5 S1 C9 C8 -62.7(3)
C1 N1 C10 C6 -0.8(4)
C1 N1 C10 C11 -178.4(2)
C7 C6 C10 N1 3.4(4)
C5 C6 C10 N1 -172.5(3)
C7 C6 C10 C11 -179.2(3)
C5 C6 C10 C11 5.0(4)
N1 C10 C11 C12 37.0(4)
C6 C10 C11 C12 -140.7(3)
N1 C10 C11 C16 -139.5(3)
C6 C10 C11 C16 42.9(4)
C16 C11 C12 C13 -1.0(4)
C10 C11 C12 C13 -177.6(3)
C11 C12 C13 C14 -0.2(4)
C12 C13 C14 C15 1.1(4)
C12 C13 C14 Cl1 179.5(2)
C13 C14 C15 C16 -0.8(4)
Cl1 C14 C15 C16 -179.2(2)
C14 C15 C16 C11 -0.4(4)
C12 C11 C16 C15 1.3(4)
C10 C11 C16 C15 177.8(3)
C1 N2 C17 C18 -7.6(5)
N3 N2 C17 C18 170.2(3)
C1 N2 C17 C22 172.7(3)
N3 N2 C17 C22 -9.5(4)
C22 C17 C18 C19 1.0(4)
N2 C17 C18 C19 -178.7(3)
C17 C18 C19 C20 0.0(5)
C18 C19 C20 C21 -0.4(5)
C19 C20 C21 C22 -0.2(5)
C20 C21 C22 C17 1.1(5)
C18 C17 C22 C21 -1.5(4)
N2 C17 C22 C21 178.2(3)

loop_
_cod_related_entry_id
_cod_related_entry_database
_cod_related_entry_code
1 ChemSpider 30656996
